data_4081133
loop_
_publ_author_name
'Daw, Prosenjit'
'Ghatak, Tapas'
'Doucet, Henri'
'Bera, Jitendra K.'

_publ_section_title
;
 Cyclometalations on the Imidazo[1,2-a][1,8]naphthyridine Framework
;
_journal_issue 15
_journal_name_full Organometallics
_journal_page_first 4306
_journal_paper_doi 10.1021/om4004658
_journal_volume 32
_journal_year 2013
_chemical_formula_moiety 'C36 H26 N6 O4 Pd2, 2(C H2 Cl2)'
_chemical_formula_sum 'C38 H30 Cl4 N6 O4 Pd2'
_chemical_formula_weight 989.28
_chemical_name_systematic
; 
 ? 
;
_space_group_IT_number 15
_symmetry_cell_setting monoclinic
_symmetry_space_group_name_Hall '-C 2yc'
_symmetry_space_group_name_H-M 'C 1 2/c 1'
_atom_sites_solution_hydrogens geom
_atom_sites_solution_primary direct
_atom_sites_solution_secondary difmap
_audit_creation_method SHELXL-97
_cell_angle_alpha 90.00
_cell_angle_beta 99.640(3)
_cell_angle_gamma 90.00
_cell_formula_units_Z 4
_cell_length_a 13.456(2)
_cell_length_b 20.339(2)
_cell_length_c 13.4006(18)
_cell_measurement_reflns_used 6036
_cell_measurement_temperature 100(2)
_cell_measurement_theta_max 28.31
_cell_measurement_theta_min 2.22
_cell_volume 3615.7(8)
_computing_cell_refinement 'Bruker SAINT'
_computing_data_collection 'Bruker APEX'
_computing_data_reduction 'Bruker SAINT'
_computing_molecular_graphics ORTEP
_computing_publication_material ciftab
_computing_structure_refinement 'SHELXL-97 (Sheldrick, 1997)'
_computing_structure_solution 'SHELXS-97 (Sheldrick, 1990)'
_diffrn_ambient_temperature 100(2)
_diffrn_measured_fraction_theta_full 0.987
_diffrn_measured_fraction_theta_max 0.987
_diffrn_measurement_device_type 'Bruker SMART APEX'
_diffrn_measurement_method 'omega scans'
_diffrn_radiation_monochromator graphite
_diffrn_radiation_source 'fine-focus sealed tube'
_diffrn_radiation_type MoK\a
_diffrn_radiation_wavelength 0.71073
_diffrn_reflns_av_R_equivalents 0.0417
_diffrn_reflns_av_sigmaI/netI 0.0410
_diffrn_reflns_limit_h_max 17
_diffrn_reflns_limit_h_min -17
_diffrn_reflns_limit_k_max 27
_diffrn_reflns_limit_k_min -27
_diffrn_reflns_limit_l_max 17
_diffrn_reflns_limit_l_min -17
_diffrn_reflns_number 16020
_diffrn_reflns_theta_full 28.37
_diffrn_reflns_theta_max 28.37
_diffrn_reflns_theta_min 2.00
_exptl_absorpt_coefficient_mu 1.343
_exptl_absorpt_correction_T_max 0.7658
_exptl_absorpt_correction_T_min 0.6968
_exptl_absorpt_correction_type empirical
_exptl_absorpt_process_details SADABS
_exptl_crystal_colour yellow
_exptl_crystal_density_diffrn 1.817
_exptl_crystal_density_method 'not measured'
_exptl_crystal_description block
_exptl_crystal_F_000 1968
_exptl_crystal_size_max 0.29
_exptl_crystal_size_mid 0.26
_exptl_crystal_size_min 0.21
_refine_diff_density_max 1.590
_refine_diff_density_min -1.496
_refine_diff_density_rms 0.165
_refine_ls_extinction_method none
_refine_ls_goodness_of_fit_ref 1.106
_refine_ls_hydrogen_treatment mixed
_refine_ls_matrix_type full
_refine_ls_number_parameters 245
_refine_ls_number_reflns 4474
_refine_ls_number_restraints 0
_refine_ls_restrained_S_all 1.106
_refine_ls_R_factor_all 0.0589
_refine_ls_R_factor_gt 0.0395
_refine_ls_shift/su_max 0.000
_refine_ls_shift/su_mean 0.000
_refine_ls_structure_factor_coef Fsqd
_refine_ls_weighting_details 'calc w=1/[\s^2^(Fo^2^)+(0.0327P)^2^+33.0894P] where P=(Fo^2^+2Fc^2^)/3'
_refine_ls_weighting_scheme calc
_refine_ls_wR_factor_gt 0.0862
_refine_ls_wR_factor_ref 0.1112
_reflns_number_gt 3637
_reflns_number_total 4474
_reflns_threshold_expression >2sigma(I)
_cod_data_source_file om4004658_si_002.cif
_cod_data_source_block compound6
_cod_depositor_comments
;
The following automatic conversions were performed:

'_symmetry_cell_setting' value 'Monoclinic' changed to 'monoclinic'
according to /home/saulius/struct/CIF-dictionaries/cif_core.dic
dictionary named 'cif_core.dic' version 2.4.2 from 2011-04-26.

Automatic conversion script
Id: cif_fix_values 1891 2012-01-12 08:04:46Z andrius 
;
_cod_original_cell_volume 3615.6(9)
_cod_original_sg_symbol_H-M C2/c
_cod_database_code 4081133

loop_
_symmetry_equiv_pos_as_xyz
'x, y, z'
'-x, y, -z+1/2'
'x+1/2, y+1/2, z'
'-x+1/2, y+1/2, -z+1/2'
'-x, -y, -z'
'x, -y, z-1/2'
'-x+1/2, -y+1/2, -z'
'x+1/2, -y+1/2, z-1/2'

loop_
_atom_site_label
_atom_site_type_symbol
_atom_site_fract_x
_atom_site_fract_y
_atom_site_fract_z
_atom_site_U_iso_or_equiv
_atom_site_adp_type
_atom_site_occupancy
_atom_site_symmetry_multiplicity
_atom_site_calc_flag
_atom_site_refinement_flags
Pd1 Pd 0.02665(2) 0.170874(14) 0.65105(2) 0.01745(10) Uani 1 1 d .
N1 N -0.0614(2) 0.09473(15) 0.6058(2) 0.0163(6) Uani 1 1 d .
C20 C -0.0215(3) -0.1733(2) 0.6178(3) 0.0242(8) Uani 1 1 d .
H20 H 0.0408 -0.1962 0.6293 0.029 Uiso 1 1 calc R
C22 C -0.2017(3) -0.1724(2) 0.5837(3) 0.0257(9) Uani 1 1 d .
H22 H -0.2628 -0.1967 0.5732 0.031 Uiso 1 1 calc R
C11 C 0.1493(3) 0.11478(19) 0.6612(3) 0.0196(7) Uani 1 1 d .
C21 C -0.1112(3) -0.2072(2) 0.5999(3) 0.0249(8) Uani 1 1 d .
H21 H -0.1114 -0.2539 0.5987 0.030 Uiso 1 1 calc R
C15 C 0.2484(3) 0.0144(2) 0.6728(3) 0.0262(9) Uani 1 1 d .
H15 H 0.2508 -0.0323 0.6720 0.031 Uiso 1 1 calc R
C12 C 0.2412(3) 0.1489(2) 0.6742(3) 0.0201(7) Uani 1 1 d .
H12 H 0.2398 0.1956 0.6738 0.024 Uiso 1 1 calc R
C26 C -0.1661(3) 0.0973(2) 0.5800(3) 0.0210(8) Uani 1 1 d .
H26 H -0.2051 0.1364 0.5688 0.025 Uiso 1 1 calc R
C23 C -0.1196(3) -0.07499(19) 0.5986(3) 0.0189(7) Uani 1 1 d .
N3 N -0.2073(3) -0.10713(17) 0.5822(3) 0.0226(7) Uani 1 1 d .
C19 C -0.0234(3) -0.10430(18) 0.6188(3) 0.0186(7) Uani 1 1 d .
C24 C -0.0367(3) 0.03118(18) 0.6147(3) 0.0179(7) Uani 1 1 d .
C13 C 0.3342(3) 0.1174(2) 0.6877(3) 0.0249(8) Uani 1 1 d .
H13 H 0.3948 0.1423 0.6963 0.030 Uiso 1 1 calc R
C14 C 0.3378(3) 0.0492(2) 0.6884(3) 0.0277(9) Uani 1 1 d .
H14 H 0.4006 0.0268 0.6994 0.033 Uiso 1 1 calc R
C16 C 0.1533(3) 0.04586(19) 0.6582(3) 0.0202(8) Uani 1 1 d .
N2 N -0.1221(2) -0.00679(16) 0.5956(2) 0.0183(6) Uani 1 1 d .
C25 C -0.2038(3) 0.0350(2) 0.5736(3) 0.0219(8) Uani 1 1 d .
H25 H -0.2727 0.0227 0.5571 0.026 Uiso 1 1 calc R
O1 O 0.1091(2) 0.25297(13) 0.7047(2) 0.0237(6) Uani 1 1 d .
O2 O 0.1007(2) 0.23572(14) 0.8691(2) 0.0263(6) Uani 1 1 d .
C17 C 0.0624(3) 0.00285(19) 0.6391(3) 0.0175(7) Uani 1 1 d .
C18 C 0.0651(3) -0.06451(19) 0.6403(3) 0.0196(7) Uani 1 1 d .
H18 H 0.1287 -0.0857 0.6561 0.024 Uiso 1 1 calc R
C1 C 0.1317(3) 0.26556(19) 0.7981(3) 0.0232(8) Uani 1 1 d .
C2 C 0.2050(4) 0.3211(2) 0.8274(4) 0.0378(11) Uani 1 1 d .
H2A H 0.1784 0.3506 0.8744 0.057 Uiso 1 1 calc R
H2B H 0.2142 0.3457 0.7667 0.057 Uiso 1 1 calc R
H2C H 0.2700 0.3033 0.8601 0.057 Uiso 1 1 calc R
Cl1S Cl 0.43552(9) 0.13702(9) 0.93225(10) 0.0506(4) Uani 1 1 d .
Cl2S Cl 0.5186(2) 0.06885(17) 1.1165(2) 0.1331(13) Uani 1 1 d .
C1S C 0.5353(4) 0.1320(2) 1.0353(4) 0.0356(10) Uani 1 1 d .
H1S1 H 0.5994 0.1251 1.0096 0.043 Uiso 1 1 calc R
H1S2 H 0.5406 0.1741 1.0730 0.043 Uiso 1 1 calc R

loop_
_atom_site_aniso_label
_atom_site_aniso_U_11
_atom_site_aniso_U_22
_atom_site_aniso_U_33
_atom_site_aniso_U_23
_atom_site_aniso_U_13
_atom_site_aniso_U_12
Pd1 0.01872(16) 0.01498(15) 0.01927(16) 0.00032(10) 0.00495(11) 0.00063(10)
N1 0.0113(14) 0.0194(15) 0.0178(15) -0.0019(12) 0.0010(11) -0.0012(12)
C20 0.027(2) 0.0210(19) 0.025(2) 0.0007(15) 0.0040(16) 0.0017(16)
C22 0.024(2) 0.030(2) 0.024(2) -0.0025(16) 0.0055(16) -0.0076(17)
C11 0.0234(19) 0.0211(18) 0.0161(17) -0.0009(14) 0.0083(14) 0.0018(15)
C21 0.033(2) 0.0161(18) 0.026(2) -0.0015(15) 0.0064(17) -0.0059(16)
C15 0.022(2) 0.022(2) 0.033(2) -0.0013(17) 0.0013(17) 0.0026(16)
C12 0.0145(17) 0.0226(19) 0.0233(19) 0.0007(15) 0.0033(14) -0.0014(14)
C26 0.0156(17) 0.029(2) 0.0174(18) -0.0022(15) 0.0011(14) 0.0053(15)
C23 0.0239(19) 0.0191(18) 0.0145(17) -0.0024(14) 0.0052(14) -0.0030(15)
N3 0.0238(17) 0.0210(17) 0.0230(17) -0.0009(13) 0.0037(13) -0.0052(13)
C19 0.0249(19) 0.0155(17) 0.0154(16) -0.0064(13) 0.0034(14) -0.0041(14)
C24 0.0200(18) 0.0186(17) 0.0158(17) -0.0031(14) 0.0048(14) 0.0002(14)
C13 0.024(2) 0.025(2) 0.027(2) -0.0016(16) 0.0069(16) -0.0024(16)
C14 0.0191(19) 0.026(2) 0.038(2) -0.0015(18) 0.0030(17) 0.0031(16)
C16 0.0210(18) 0.0214(19) 0.0194(18) -0.0015(15) 0.0067(14) 0.0009(15)
N2 0.0131(14) 0.0219(16) 0.0196(15) -0.0018(13) 0.0014(12) -0.0009(12)
C25 0.0193(18) 0.025(2) 0.0210(19) 0.0020(15) 0.0032(15) 0.0019(15)
O1 0.0242(14) 0.0166(13) 0.0321(16) -0.0012(11) 0.0092(12) -0.0040(11)
O2 0.0252(15) 0.0230(15) 0.0314(16) -0.0026(12) 0.0072(12) -0.0058(12)
C17 0.0135(16) 0.0235(19) 0.0154(16) -0.0020(14) 0.0019(13) -0.0004(14)
C18 0.0191(18) 0.0197(18) 0.0200(18) -0.0012(14) 0.0032(14) 0.0038(14)
C1 0.0177(18) 0.0199(19) 0.033(2) -0.0047(16) 0.0067(16) -0.0024(15)
C2 0.041(3) 0.031(2) 0.043(3) -0.009(2) 0.012(2) -0.019(2)
Cl1S 0.0282(6) 0.0823(11) 0.0403(7) -0.0096(7) 0.0031(5) -0.0083(6)
Cl2S 0.0997(18) 0.161(3) 0.136(2) 0.107(2) 0.0127(16) -0.0306(17)
C1S 0.035(2) 0.040(3) 0.032(2) -0.003(2) 0.0054(19) -0.010(2)

loop_
_atom_type_symbol
_atom_type_description
_atom_type_scat_dispersion_real
_atom_type_scat_dispersion_imag
_atom_type_scat_source
C C 0.0033 0.0016 'International Tables Vol C Tables 4.2.6.8 and 6.1.1.4'
H H 0.0000 0.0000 'International Tables Vol C Tables 4.2.6.8 and 6.1.1.4'
N N 0.0061 0.0033 'International Tables Vol C Tables 4.2.6.8 and 6.1.1.4'
O O 0.0106 0.0060 'International Tables Vol C Tables 4.2.6.8 and 6.1.1.4'
Pd Pd -0.9988 1.0072 'International Tables Vol C Tables 4.2.6.8 and 6.1.1.4'
Cl Cl 0.1484 0.1585 'International Tables Vol C Tables 4.2.6.8 and 6.1.1.4'

loop_
_geom_angle_atom_site_label_1
_geom_angle_atom_site_label_2
_geom_angle_atom_site_label_3
_geom_angle
_geom_angle_site_symmetry_1
_geom_angle_site_symmetry_3
N1 Pd1 C11 91.09(14) . .
N1 Pd1 O1 175.21(12) . .
C11 Pd1 O1 92.80(14) . .
N1 Pd1 O2 91.03(12) . 2_556
C11 Pd1 O2 175.36(13) . 2_556
O1 Pd1 O2 85.29(11) . 2_556
N1 Pd1 Pd1 93.11(9) . 2_556
C11 Pd1 Pd1 105.67(11) . 2_556
O1 Pd1 Pd1 83.14(8) . 2_556
O2 Pd1 Pd1 78.32(8) 2_556 2_556
C24 N1 C26 106.5(3) . .
C24 N1 Pd1 127.0(3) . .
C26 N1 Pd1 125.0(3) . .
C21 C20 C19 119.1(4) . .
N3 C22 C21 123.8(4) . .
C12 C11 C16 117.4(4) . .
C12 C11 Pd1 115.3(3) . .
C16 C11 Pd1 127.3(3) . .
C20 C21 C22 119.4(4) . .
C14 C15 C16 122.3(4) . .
C13 C12 C11 122.9(4) . .
C25 C26 N1 109.3(3) . .
N3 C23 N2 117.9(3) . .
N3 C23 C19 125.6(4) . .
N2 C23 C19 116.5(3) . .
C22 N3 C23 116.1(4) . .
C20 C19 C23 116.0(4) . .
C20 C19 C18 123.6(4) . .
C23 C19 C18 120.4(3) . .
N1 C24 N2 109.9(3) . .
N1 C24 C17 128.0(3) . .
N2 C24 C17 122.2(3) . .
C14 C13 C12 119.3(4) . .
C15 C14 C13 118.9(4) . .
C11 C16 C15 119.1(4) . .
C11 C16 C17 123.8(3) . .
C15 C16 C17 117.1(3) . .
C24 N2 C25 107.7(3) . .
C24 N2 C23 122.8(3) . .
C25 N2 C23 129.5(3) . .
C26 C25 N2 106.5(3) . .
C1 O1 Pd1 122.3(3) . .
C1 O2 Pd1 124.1(3) . 2_556
C18 C17 C24 115.1(3) . .
C18 C17 C16 124.4(3) . .
C24 C17 C16 120.4(3) . .
C17 C18 C19 123.0(4) . .
O2 C1 O1 126.6(4) . .
O2 C1 C2 116.8(4) . .
O1 C1 C2 116.6(4) . .
Cl2S C1S Cl1S 112.1(3) . .

loop_
_geom_bond_atom_site_label_1
_geom_bond_atom_site_label_2
_geom_bond_distance
_geom_bond_site_symmetry_2
Pd1 N1 1.982(3) .
Pd1 C11 1.992(4) .
Pd1 O1 2.066(3) .
Pd1 O2 2.144(3) 2_556
Pd1 Pd1 2.8607(7) 2_556
N1 C24 1.335(5) .
N1 C26 1.395(5) .
C20 C21 1.375(6) .
C20 C19 1.403(5) .
C22 N3 1.329(5) .
C22 C21 1.394(6) .
C11 C12 1.403(5) .
C11 C16 1.404(5) .
C15 C14 1.381(6) .
C15 C16 1.414(5) .
C12 C13 1.392(6) .
C26 C25 1.361(6) .
C23 N3 1.335(5) .
C23 N2 1.388(5) .
C23 C19 1.410(5) .
C19 C18 1.429(5) .
C24 N2 1.373(5) .
C24 C17 1.439(5) .
C13 C14 1.387(6) .
C16 C17 1.490(5) .
N2 C25 1.382(5) .
O1 C1 1.264(5) .
O2 C1 1.257(5) .
O2 Pd1 2.144(3) 2_556
C17 C18 1.371(5) .
C1 C2 1.508(6) .
Cl1S C1S 1.761(5) .
Cl2S C1S 1.721(5) .
